data_4112561
loop_
_publ_author_name
'Russell P. Hughes'
'Donghui Zhang'
'Antony J. Ward'
'Lev N. Zakharov'
'Arnold L. Rheingold'

_publ_section_title
;
 Conformational Analysis and Assignments of Relative Stereocenter
 Configurations in Fluoroalkyl-Iridium Complexes Using 19F{1H} HOESY
 Experiments. Comparison with Solid-State X-ray Structural Results
;
_journal_name_full 'Journal of the American Chemical Society'
_journal_page_first 6169
_journal_page_last 6178
_journal_paper_doi 10.1021/ja049225q
_journal_volume 126
_journal_year 2004
_chemical_formula_sum 'C17 H27 F7 Ir P'
_chemical_formula_weight 587.56
_chemical_name_systematic
; 
 ? 
;
_space_group_IT_number 19
_symmetry_cell_setting orthorhombic
_symmetry_space_group_name_Hall 'P 2ac 2ab'
_symmetry_space_group_name_H-M 'P 21 21 21'
_atom_sites_solution_hydrogens geom
_atom_sites_solution_primary direct
_atom_sites_solution_secondary difmap
_audit_creation_method SHELXL-97
_cell_angle_alpha 90.00
_cell_angle_beta 90.00
_cell_angle_gamma 90.00
_cell_formula_units_Z 4
_cell_length_a 9.4733(4)
_cell_length_b 11.9166(5)
_cell_length_c 17.5861(8)
_cell_measurement_temperature 100(2)
_cell_volume 1985.29(15)
_computing_structure_refinement 'SHELXL-97 (Sheldrick, 1997)'
_computing_structure_solution 'SHELXS-97 (Sheldrick, 1990)'
_diffrn_ambient_temperature 100(2)
_diffrn_measured_fraction_theta_full 1.000
_diffrn_measured_fraction_theta_max 1.000
_diffrn_radiation_monochromator graphite
_diffrn_radiation_source 'fine-focus sealed tube'
_diffrn_radiation_type MoK\a
_diffrn_radiation_wavelength 0.71073
_diffrn_reflns_av_R_equivalents 0.0371
_diffrn_reflns_av_sigmaI/netI 0.0465
_diffrn_reflns_limit_h_max 10
_diffrn_reflns_limit_h_min -10
_diffrn_reflns_limit_k_max 13
_diffrn_reflns_limit_k_min -7
_diffrn_reflns_limit_l_max 19
_diffrn_reflns_limit_l_min -19
_diffrn_reflns_number 9127
_diffrn_reflns_theta_full 23.50
_diffrn_reflns_theta_max 23.50
_diffrn_reflns_theta_min 2.06
_exptl_absorpt_coefficient_mu 6.867
_exptl_absorpt_correction_T_max 0.5467
_exptl_absorpt_correction_T_min 0.3405
_exptl_absorpt_correction_type multi-scan
_exptl_absorpt_process_details SADABS
_exptl_crystal_colour Colorless
_exptl_crystal_density_diffrn 1.966
_exptl_crystal_description Block
_exptl_crystal_F_000 1136
_exptl_crystal_size_max 0.20
_exptl_crystal_size_mid 0.15
_exptl_crystal_size_min 0.10
_refine_diff_density_max 4.115
_refine_diff_density_min -1.821
_refine_diff_density_rms 0.189
_refine_ls_abs_structure_details 'Flack H D (1983), Acta Cryst. A39, 876-881'
_refine_ls_abs_structure_Flack 0.10(2)
_refine_ls_extinction_method none
_refine_ls_goodness_of_fit_ref 1.124
_refine_ls_hydrogen_treatment mixed
_refine_ls_matrix_type full
_refine_ls_number_parameters 231
_refine_ls_number_reflns 2932
_refine_ls_number_restraints 0
_refine_ls_restrained_S_all 1.124
_refine_ls_R_factor_all 0.0520
_refine_ls_R_factor_gt 0.0507
_refine_ls_shift/su_max 0.002
_refine_ls_shift/su_mean 0.000
_refine_ls_structure_factor_coef Fsqd
_refine_ls_weighting_details 'calc w=1/[\s^2^(Fo^2^)+(0.0396P)^2^+29.3628P] where P=(Fo^2^+2Fc^2^)/3'
_refine_ls_weighting_scheme calc
_refine_ls_wR_factor_gt 0.1175
_refine_ls_wR_factor_ref 0.1184
_reflns_number_gt 2849
_reflns_number_total 2932
_reflns_threshold_expression >2sigma(I)
_cod_data_source_file ja049225qsi20040316_115930_1.cif
_cod_data_source_block rph213_compound2
_cod_database_code 4112561

loop_
_symmetry_equiv_pos_as_xyz
'x, y, z'
'-x+1/2, -y, z+1/2'
'-x, y+1/2, -z+1/2'
'x+1/2, -y+1/2, -z'

loop_
_atom_site_label
_atom_site_type_symbol
_atom_site_fract_x
_atom_site_fract_y
_atom_site_fract_z
_atom_site_U_iso_or_equiv
_atom_site_adp_type
_atom_site_occupancy
_atom_site_symmetry_multiplicity
_atom_site_calc_flag
_atom_site_refinement_flags
Ir1 Ir 0.09142(6) 0.01747(4) 0.13308(3) 0.03295(19) Uani 1 1 d .
P1 P 0.0020(4) -0.0373(4) 0.0200(2) 0.0383(10) Uani 1 1 d .
F1 F 0.2795(11) -0.1648(7) 0.0753(5) 0.046(2) Uani 1 1 d .
F2 F 0.301(2) -0.1561(14) 0.2312(9) 0.124(7) Uani 1 1 d .
F3 F 0.4982(13) -0.1453(11) 0.1636(6) 0.079(4) Uani 1 1 d .
F4 F 0.4162(12) -0.0055(9) 0.2236(5) 0.068(3) Uani 1 1 d .
F5 F 0.4988(13) -0.0486(12) 0.0363(8) 0.097(5) Uani 1 1 d .
F6 F 0.3143(10) 0.0277(11) -0.0074(5) 0.068(3) Uani 1 1 d .
F7 F 0.4285(15) 0.0990(9) 0.0878(7) 0.085(4) Uani 1 1 d .
C1 C 0.1663(16) 0.1734(13) 0.1980(9) 0.037(4) Uani 1 1 d .
C2 C 0.090(2) 0.0998(12) 0.2461(8) 0.040(4) Uani 1 1 d .
C3 C -0.0536(15) 0.0969(13) 0.2177(8) 0.032(4) Uani 1 1 d .
C4 C -0.0600(15) 0.1605(12) 0.1507(8) 0.033(4) Uani 1 1 d .
C5 C 0.0805(16) 0.2108(9) 0.1382(8) 0.029(3) Uani 1 1 d .
C6 C 0.3077(17) 0.2256(14) 0.2183(10) 0.045(4) Uani 1 1 d .
H6A H 0.2921 0.2945 0.2475 0.067 Uiso 1 1 calc R
H6B H 0.3594 0.2435 0.1715 0.067 Uiso 1 1 calc R
H6C H 0.3628 0.1725 0.2488 0.067 Uiso 1 1 calc R
C7 C 0.1351(19) 0.0569(14) 0.3234(9) 0.052(5) Uani 1 1 d .
H7A H 0.1203 0.1156 0.3616 0.077 Uiso 1 1 calc R
H7B H 0.2353 0.0366 0.3218 0.077 Uiso 1 1 calc R
H7C H 0.0791 -0.0094 0.3368 0.077 Uiso 1 1 calc R
C8 C -0.1746(19) 0.0384(18) 0.2565(11) 0.062(6) Uani 1 1 d .
H8A H -0.2211 0.0906 0.2915 0.093 Uiso 1 1 calc R
H8B H -0.1389 -0.0263 0.2850 0.093 Uiso 1 1 calc R
H8C H -0.2426 0.0129 0.2182 0.093 Uiso 1 1 calc R
C9 C -0.1909(17) 0.1964(15) 0.1101(9) 0.047(4) Uani 1 1 d .
H9A H -0.2286 0.2643 0.1340 0.070 Uiso 1 1 calc R
H9B H -0.2615 0.1364 0.1128 0.070 Uiso 1 1 calc R
H9C H -0.1686 0.2120 0.0567 0.070 Uiso 1 1 calc R
C10 C 0.1141(18) 0.2967(12) 0.0797(8) 0.042(4) Uani 1 1 d .
H10A H 0.0982 0.3717 0.1009 0.063 Uiso 1 1 calc R
H10B H 0.0532 0.2857 0.0353 0.063 Uiso 1 1 calc R
H10C H 0.2132 0.2893 0.0644 0.063 Uiso 1 1 calc R
C11 C 0.2934(18) -0.0598(11) 0.1138(8) 0.039(4) Uani 1 1 d .
C12 C 0.374(2) -0.0902(16) 0.1826(10) 0.060(6) Uani 1 1 d .
C13 C 0.3800(15) 0.0001(18) 0.0570(9) 0.050(4) Uani 1 1 d .
C14 C 0.006(2) 0.0689(16) -0.0571(10) 0.058(5) Uani 1 1 d .
H14A H -0.0343 0.0368 -0.1035 0.087 Uiso 1 1 calc R
H14B H 0.1044 0.0911 -0.0669 0.087 Uiso 1 1 calc R
H14C H -0.0484 0.1349 -0.0418 0.087 Uiso 1 1 calc R
C15 C 0.0667(18) -0.1589(13) -0.0321(10) 0.048(4) Uani 1 1 d .
H15A H 0.0140 -0.1666 -0.0798 0.072 Uiso 1 1 calc R
H15B H 0.0538 -0.2266 -0.0012 0.072 Uiso 1 1 calc R
H15C H 0.1673 -0.1490 -0.0434 0.072 Uiso 1 1 calc R
C16 C -0.1845(19) -0.077(2) 0.0254(15) 0.090(10) Uani 1 1 d .
H16A H -0.2177 -0.1000 -0.0251 0.134 Uiso 1 1 calc R
H16B H -0.2402 -0.0135 0.0434 0.134 Uiso 1 1 calc R
H16C H -0.1953 -0.1403 0.0608 0.134 Uiso 1 1 calc R
C17 C 0.017(2) -0.1496(17) 0.1714(12) 0.061(5) Uiso 1 1 d .
H17A H -0.0052 -0.1961 0.1271 0.091 Uiso 1 1 calc R
H17B H -0.0685 -0.1405 0.2025 0.091 Uiso 1 1 calc R
H17C H 0.0905 -0.1859 0.2017 0.091 Uiso 1 1 calc R

loop_
_atom_site_aniso_label
_atom_site_aniso_U_11
_atom_site_aniso_U_22
_atom_site_aniso_U_33
_atom_site_aniso_U_23
_atom_site_aniso_U_13
_atom_site_aniso_U_12
Ir1 0.0351(3) 0.0337(3) 0.0301(3) -0.0041(2) -0.0080(3) 0.0064(2)
P1 0.0247(19) 0.050(3) 0.040(2) -0.021(2) -0.0069(16) -0.0027(19)
F1 0.057(6) 0.037(5) 0.045(5) -0.014(4) -0.018(5) 0.015(5)
F2 0.156(15) 0.108(11) 0.109(12) 0.074(10) -0.065(11) -0.018(11)
F3 0.083(8) 0.102(9) 0.051(6) -0.030(6) -0.037(6) 0.068(7)
F4 0.069(6) 0.080(7) 0.055(6) -0.025(6) -0.027(5) 0.032(8)
F5 0.055(7) 0.116(12) 0.120(11) 0.010(9) 0.033(7) 0.027(7)
F6 0.048(6) 0.116(10) 0.039(5) 0.017(6) -0.001(4) -0.022(6)
F7 0.103(10) 0.067(7) 0.083(8) -0.047(6) 0.047(8) -0.046(8)
C1 0.035(8) 0.037(9) 0.039(9) -0.026(7) -0.015(7) 0.008(7)
C2 0.057(10) 0.042(8) 0.022(7) 0.008(6) 0.009(8) 0.010(9)
C3 0.029(9) 0.042(9) 0.024(7) 0.003(6) 0.011(6) 0.003(6)
C4 0.028(8) 0.036(8) 0.037(9) -0.010(6) -0.011(6) 0.002(6)
C5 0.041(8) 0.024(6) 0.023(6) -0.005(6) -0.009(8) 0.009(6)
C6 0.038(9) 0.044(10) 0.053(10) -0.021(8) -0.008(8) 0.002(7)
C7 0.067(12) 0.052(10) 0.036(9) -0.003(7) -0.004(8) 0.019(8)
C8 0.053(11) 0.080(15) 0.053(11) 0.000(11) 0.015(9) -0.017(10)
C9 0.041(10) 0.066(11) 0.034(9) -0.008(8) -0.006(7) 0.027(8)
C10 0.050(10) 0.038(8) 0.038(8) -0.001(6) 0.009(8) 0.004(8)
C11 0.062(10) 0.023(7) 0.032(8) -0.017(6) 0.003(7) 0.009(7)
C12 0.080(16) 0.059(12) 0.040(10) -0.021(9) -0.012(10) 0.031(11)
C13 0.030(8) 0.069(13) 0.050(9) 0.000(9) 0.019(7) 0.012(9)
C14 0.066(12) 0.062(11) 0.045(10) -0.011(9) -0.013(9) 0.014(10)
C15 0.040(10) 0.048(9) 0.056(10) -0.022(8) -0.001(8) -0.007(8)
C16 0.027(10) 0.106(19) 0.14(2) -0.088(17) -0.012(12) -0.010(10)

loop_
_atom_type_symbol
_atom_type_description
_atom_type_scat_dispersion_real
_atom_type_scat_dispersion_imag
_atom_type_scat_source
C C 0.0033 0.0016 'International Tables Vol C Tables 4.2.6.8 and 6.1.1.4'
H H 0.0000 0.0000 'International Tables Vol C Tables 4.2.6.8 and 6.1.1.4'
F F 0.0171 0.0103 'International Tables Vol C Tables 4.2.6.8 and 6.1.1.4'
P P 0.1023 0.0942 'International Tables Vol C Tables 4.2.6.8 and 6.1.1.4'
Ir Ir -1.4442 7.9887 'International Tables Vol C Tables 4.2.6.8 and 6.1.1.4'

loop_
_geom_angle_atom_site_label_1
_geom_angle_atom_site_label_2
_geom_angle_atom_site_label_3
_geom_angle
C11 Ir1 C2 109.7(6)
C11 Ir1 C17 87.0(7)
C2 Ir1 C17 97.0(7)
C11 Ir1 C3 146.4(5)
C2 Ir1 C3 37.9(6)
C17 Ir1 C3 88.9(7)
C11 Ir1 C4 156.0(5)
C2 Ir1 C4 62.4(6)
C17 Ir1 C4 115.7(7)
C3 Ir1 C4 36.4(5)
C11 Ir1 P1 94.1(4)
C2 Ir1 P1 156.2(5)
C17 Ir1 P1 83.6(6)
C3 Ir1 P1 118.6(4)
C4 Ir1 P1 95.8(4)
C11 Ir1 C1 98.6(5)
C2 Ir1 C1 36.6(6)
C17 Ir1 C1 132.4(7)
C3 Ir1 C1 61.0(6)
C4 Ir1 C1 61.0(5)
P1 Ir1 C1 142.1(4)
C11 Ir1 C5 118.3(5)
C2 Ir1 C5 61.5(5)
C17 Ir1 C5 150.4(7)
C3 Ir1 C5 61.6(5)
C4 Ir1 C5 37.8(5)
P1 Ir1 C5 107.8(3)
C1 Ir1 C5 35.5(5)
C16 P1 C15 98.2(8)
C16 P1 C14 103.8(11)
C15 P1 C14 99.6(8)
C16 P1 Ir1 113.0(8)
C15 P1 Ir1 123.2(6)
C14 P1 Ir1 116.0(6)
C5 C1 C2 110.3(14)
C5 C1 C6 123.8(15)
C2 C1 C6 124.4(15)
C5 C1 Ir1 72.8(7)
C2 C1 Ir1 68.7(8)
C6 C1 Ir1 136.2(10)
C1 C2 C3 106.8(12)
C1 C2 C7 126.7(17)
C3 C2 C7 124.7(15)
C1 C2 Ir1 74.7(8)
C3 C2 Ir1 71.8(8)
C7 C2 Ir1 130.8(10)
C4 C3 C2 108.5(12)
C4 C3 C8 126.7(14)
C2 C3 C8 124.7(14)
C4 C3 Ir1 72.3(8)
C2 C3 Ir1 70.3(8)
C8 C3 Ir1 125.0(12)
C3 C4 C5 107.8(12)
C3 C4 C9 126.4(14)
C5 C4 C9 124.1(13)
C3 C4 Ir1 71.2(8)
C5 C4 Ir1 73.3(7)
C9 C4 Ir1 132.9(10)
C1 C5 C4 106.3(13)
C1 C5 C10 127.9(14)
C4 C5 C10 125.2(12)
C1 C5 Ir1 71.7(7)
C4 C5 Ir1 68.9(7)
C10 C5 Ir1 130.7(9)
F1 C11 C13 98.9(12)
F1 C11 C12 102.7(12)
C13 C11 C12 112.7(16)
F1 C11 Ir1 111.6(10)
C13 C11 Ir1 113.2(11)
C12 C11 Ir1 115.8(11)
F4 C12 F2 104.8(16)
F4 C12 F3 103.8(16)
F2 C12 F3 108.0(16)
F4 C12 C11 115.0(15)
F2 C12 C11 113.6(17)
F3 C12 C11 110.9(14)
F5 C13 F6 105.8(13)
F5 C13 F7 101.6(14)
F6 C13 F7 106.2(17)
F5 C13 C11 116.7(17)
F6 C13 C11 115.8(13)
F7 C13 C11 109.5(13)

loop_
_geom_bond_atom_site_label_1
_geom_bond_atom_site_label_2
_geom_bond_distance
Ir1 C11 2.150(16)
Ir1 C2 2.216(14)
Ir1 C17 2.22(2)
Ir1 C3 2.235(14)
Ir1 C4 2.249(14)
Ir1 P1 2.258(4)
Ir1 C1 2.293(13)
Ir1 C5 2.308(11)
P1 C16 1.833(18)
P1 C15 1.821(15)
P1 C14 1.856(19)
F1 C11 1.429(15)
F2 C12 1.35(3)
F3 C12 1.39(2)
F4 C12 1.30(2)
F5 C13 1.318(18)
F6 C13 1.334(19)
F7 C13 1.38(2)
C1 C5 1.40(2)
C1 C2 1.42(2)
C1 C6 1.52(2)
C2 C3 1.45(2)
C2 C7 1.52(2)
C3 C4 1.40(2)
C3 C8 1.51(2)
C4 C5 1.48(2)
C4 C9 1.49(2)
C5 C10 1.485(19)
C11 C13 1.48(2)
C11 C12 1.47(2)
